data_1507265
loop_
_publ_author_name
'Clayden, Jonathan'
'Kenworthy, Martin N.'
'Helliwell, Madeleine'

_publ_section_title
;
 Dearomatizing cyclization of arylsulfonylalkoxymethyl lithiums: a route
 to the podophyllotoxin skeleton.
;
_journal_issue 6
_journal_name_full 'Organic letters'
_journal_page_first 831
_journal_page_last 834
_journal_paper_doi 10.1021/ol0340585
_journal_volume 5
_journal_year 2003
_chemical_formula_sum 'C19 H18 O4 S'
_chemical_formula_weight 342.39
_chemical_name_systematic
;
  ?
;
_space_group_IT_number 4
_symmetry_cell_setting monoclinic
_symmetry_space_group_name_Hall 'P 2yb'
_symmetry_space_group_name_H-M 'P 1 21 1'
_atom_sites_solution_hydrogens geom
_atom_sites_solution_primary direct
_atom_sites_solution_secondary difmap
_audit_creation_method SHELXL-97
_cell_angle_alpha 90.00
_cell_angle_beta 115.838(2)
_cell_angle_gamma 90.00
_cell_formula_units_Z 2
_cell_length_a 11.9356(15)
_cell_length_b 6.2078(8)
_cell_length_c 11.9749(15)
_cell_measurement_reflns_used 2544
_cell_measurement_temperature 100(2)
_cell_measurement_theta_max 28.3295
_cell_measurement_theta_min 3.2085
_cell_volume 798.57(18)
_computing_cell_refinement 'Bruker SMART'
_computing_data_collection 'Bruker SMART'
_computing_data_reduction 'Bruker SAINT'
_computing_molecular_graphics 'Bruker SHELXTL'
_computing_publication_material 'Bruker SHELXTL'
_computing_structure_refinement 'SHELXL-97 (Sheldrick, 1997)'
_computing_structure_solution 'SHELXS-97 (Sheldrick, 1990)'
_diffrn_ambient_temperature 100(2)
_diffrn_measured_fraction_theta_full 0.924
_diffrn_measured_fraction_theta_max 0.924
_diffrn_measurement_device_type 'CCD area detector'
_diffrn_measurement_method 'phi and omega scans'
_diffrn_radiation_monochromator graphite
_diffrn_radiation_source 'fine-focus sealed tube'
_diffrn_radiation_type MoK\a
_diffrn_radiation_wavelength 0.71073
_diffrn_reflns_av_R_equivalents 0.0334
_diffrn_reflns_av_sigmaI/netI 0.0513
_diffrn_reflns_limit_h_max 15
_diffrn_reflns_limit_h_min -11
_diffrn_reflns_limit_k_max 8
_diffrn_reflns_limit_k_min -7
_diffrn_reflns_limit_l_max 13
_diffrn_reflns_limit_l_min -15
_diffrn_reflns_number 5038
_diffrn_reflns_theta_full 28.56
_diffrn_reflns_theta_max 28.56
_diffrn_reflns_theta_min 1.89
_exptl_absorpt_coefficient_mu 0.223
_exptl_absorpt_correction_T_max 0.9978
_exptl_absorpt_correction_T_min 0.8965
_exptl_absorpt_correction_type none
_exptl_crystal_colour white
_exptl_crystal_density_diffrn 1.424
_exptl_crystal_density_meas 0
_exptl_crystal_density_method 'not measured'
_exptl_crystal_description plates
_exptl_crystal_F_000 360
_exptl_crystal_size_max 0.50
_exptl_crystal_size_mid 0.30
_exptl_crystal_size_min 0.01
_refine_diff_density_max 0.422
_refine_diff_density_min -0.319
_refine_diff_density_rms 0.049
_refine_ls_abs_structure_details 'Flack H D (1983), Acta Cryst. A39, 876-881'
_refine_ls_abs_structure_Flack 0.02(7)
_refine_ls_extinction_method none
_refine_ls_goodness_of_fit_ref 0.976
_refine_ls_hydrogen_treatment mixed
_refine_ls_matrix_type full
_refine_ls_number_parameters 218
_refine_ls_number_reflns 3388
_refine_ls_number_restraints 1
_refine_ls_restrained_S_all 0.976
_refine_ls_R_factor_all 0.0392
_refine_ls_R_factor_gt 0.0353
_refine_ls_shift/su_max 0.001
_refine_ls_shift/su_mean 0.000
_refine_ls_structure_factor_coef Fsqd
_refine_ls_weighting_details 'calc w=1/[\s^2^(Fo^2^)+(0.0431P)^2^+0.0000P] where P=(Fo^2^+2Fc^2^)/3'
_refine_ls_weighting_scheme calc
_refine_ls_wR_factor_gt 0.0804
_refine_ls_wR_factor_ref 0.0818
_reflns_number_gt 3055
_reflns_number_total 3388
_reflns_threshold_expression >2sigma(I)
_cod_data_source_file ol0340585si20030113_023338.cif
_cod_data_source_block s1289m
_cod_depositor_comments
;
The following automatic conversions were performed:

'_symmetry_cell_setting' value 'Monoclinic' changed to 'monoclinic'
according to /home/saulius/struct/CIF-dictionaries/cif_core.dic
dictionary named 'cif_core.dic' version 2.4.1 from 2010-06-29.

Automatic conversion script
Id: cif_fix_values 1715 2011-07-08 13:25:40Z adriana 
;
_cod_original_sg_symbol_H-M P2(1)
_cod_database_code 1507265

loop_
_symmetry_equiv_pos_as_xyz
'x, y, z'
'-x, y+1/2, -z'

loop_
_atom_site_label
_atom_site_type_symbol
_atom_site_fract_x
_atom_site_fract_y
_atom_site_fract_z
_atom_site_U_iso_or_equiv
_atom_site_adp_type
_atom_site_occupancy
_atom_site_symmetry_multiplicity
_atom_site_calc_flag
_atom_site_refinement_flags
C1 C 0.80519(18) 0.3572(4) 0.11983(17) 0.0187(4) Uani 1 1 d .
C2 C 0.91928(18) 0.4628(4) 0.17212(18) 0.0253(5) Uani 1 1 d .
H2 H 0.9266 0.6012 0.2085 0.030 Uiso 1 1 calc R
C3 C 1.0223(2) 0.3619(5) 0.1701(2) 0.0351(6) Uani 1 1 d .
H3 H 1.1012 0.4311 0.2057 0.042 Uiso 1 1 calc R
C4 C 1.0101(2) 0.1600(4) 0.1162(2) 0.0354(6) Uani 1 1 d .
H4 H 1.0807 0.0925 0.1145 0.042 Uiso 1 1 calc R
C5 C 0.8963(2) 0.0564(4) 0.0649(2) 0.0315(6) Uani 1 1 d .
H5 H 0.8890 -0.0820 0.0286 0.038 Uiso 1 1 calc R
C6 C 0.7930(2) 0.1549(4) 0.0666(2) 0.0244(5) Uani 1 1 d .
H6 H 0.7145 0.0846 0.0315 0.029 Uiso 1 1 calc R
C13 C 0.72502(17) 0.5308(3) 0.42058(18) 0.0163(4) Uani 1 1 d .
C12 C 0.82030(18) 0.5603(3) 0.53955(19) 0.0198(4) Uani 1 1 d .
H12 H 0.8198 0.6829 0.5868 0.024 Uiso 1 1 calc R
C11 C 0.91518(18) 0.4115(3) 0.58871(18) 0.0210(5) Uani 1 1 d .
H11 H 0.9802 0.4327 0.6696 0.025 Uiso 1 1 calc R
C10 C 0.91634(18) 0.2315(4) 0.52091(18) 0.0219(5) Uani 1 1 d .
H10 H 0.9812 0.1282 0.5560 0.026 Uiso 1 1 calc R
C9 C 0.82251(18) 0.2017(4) 0.40140(18) 0.0185(4) Uani 1 1 d .
H9 H 0.8241 0.0790 0.3547 0.022 Uiso 1 1 calc R
C8 C 0.72675(17) 0.3504(3) 0.35039(17) 0.0166(4) Uani 1 1 d .
C7 C 0.62784(17) 0.3289(3) 0.21875(17) 0.0162(4) Uani 1 1 d .
H7 H 0.6216 0.1740 0.1938 0.019 Uiso 1 1 calc R
C16 C 0.49885(18) 0.4069(3) 0.19977(19) 0.0186(4) Uani 1 1 d .
H16 H 0.4471 0.4314 0.1091 0.022 Uiso 1 1 calc R
C15 C 0.49741(18) 0.6154(3) 0.26986(19) 0.0175(4) Uani 1 1 d .
H15 H 0.4593 0.7350 0.2091 0.021 Uiso 1 1 calc R
C14 C 0.62056(18) 0.6889(3) 0.37147(19) 0.0185(4) Uani 1 1 d .
O1 O 0.70519(16) 0.6999(3) 0.16612(15) 0.0309(4) Uani 1 1 d .
O2 O 0.57340(13) 0.4608(3) -0.00881(12) 0.0283(4) Uani 1 1 d .
O3 O 0.63062(13) 0.8666(2) 0.41775(14) 0.0278(4) Uani 1 1 d .
O4 O 0.34192(12) 0.3711(2) 0.26479(14) 0.0229(3) Uani 1 1 d .
C18 C 0.40962(18) 0.5550(3) 0.3314(2) 0.0210(5) Uani 1 1 d .
H18 H 0.4616 0.5137 0.4199 0.025 Uiso 1 1 calc R
C17 C 0.43112(19) 0.2428(4) 0.2453(2) 0.0238(5) Uani 1 1 d .
H17A H 0.3897 0.1303 0.1820 0.029 Uiso 1 1 calc R
H17B H 0.4897 0.1731 0.3233 0.029 Uiso 1 1 calc R
C19 C 0.3201(2) 0.7291(4) 0.3269(3) 0.0373(6) Uani 1 1 d .
H19A H 0.2673 0.7678 0.2403 0.056 Uiso 1 1 calc R
H19B H 0.3668 0.8561 0.3718 0.056 Uiso 1 1 calc R
H19C H 0.2679 0.6769 0.3656 0.056 Uiso 1 1 calc R
S1 S 0.67091(5) 0.48598(9) 0.11540(4) 0.02090(12) Uani 1 1 d .

loop_
_atom_site_aniso_label
_atom_site_aniso_U_11
_atom_site_aniso_U_22
_atom_site_aniso_U_33
_atom_site_aniso_U_23
_atom_site_aniso_U_13
_atom_site_aniso_U_12
C1 0.0192(10) 0.0218(11) 0.0159(9) 0.0000(8) 0.0083(8) -0.0006(8)
C2 0.0262(11) 0.0259(12) 0.0216(10) 0.0025(10) 0.0084(8) -0.0077(10)
C3 0.0192(11) 0.0542(17) 0.0302(12) 0.0124(12) 0.0093(9) -0.0080(12)
C4 0.0296(13) 0.0492(17) 0.0383(13) 0.0208(12) 0.0248(11) 0.0160(12)
C5 0.0440(14) 0.0291(14) 0.0309(12) 0.0022(10) 0.0251(11) 0.0052(10)
C6 0.0242(11) 0.0261(13) 0.0239(11) -0.0042(9) 0.0115(9) -0.0032(9)
C13 0.0146(9) 0.0163(11) 0.0220(9) 0.0040(8) 0.0117(8) -0.0006(7)
C12 0.0190(10) 0.0185(11) 0.0246(11) -0.0008(8) 0.0119(9) -0.0037(8)
C11 0.0161(10) 0.0286(12) 0.0190(10) 0.0021(9) 0.0084(8) -0.0033(8)
C10 0.0171(10) 0.0260(12) 0.0255(11) 0.0087(9) 0.0120(9) 0.0084(9)
C9 0.0208(10) 0.0191(10) 0.0207(10) 0.0029(8) 0.0136(8) 0.0030(8)
C8 0.0153(9) 0.0197(10) 0.0179(9) 0.0049(8) 0.0102(8) 0.0004(8)
C7 0.0171(9) 0.0153(10) 0.0186(9) 0.0046(8) 0.0099(8) 0.0037(8)
C16 0.0157(9) 0.0184(10) 0.0215(9) 0.0014(8) 0.0078(8) 0.0032(8)
C15 0.0167(10) 0.0144(10) 0.0247(11) 0.0019(8) 0.0121(9) 0.0026(8)
C14 0.0199(10) 0.0165(10) 0.0240(10) 0.0029(8) 0.0141(8) -0.0004(8)
O1 0.0479(10) 0.0183(8) 0.0356(9) 0.0019(7) 0.0267(8) 0.0000(7)
O2 0.0252(7) 0.0355(10) 0.0235(7) 0.0083(7) 0.0099(6) 0.0053(7)
O3 0.0259(8) 0.0152(8) 0.0403(9) -0.0030(7) 0.0125(7) 0.0010(6)
O4 0.0181(7) 0.0179(8) 0.0366(8) -0.0063(7) 0.0156(6) -0.0024(6)
C18 0.0188(10) 0.0198(11) 0.0270(11) -0.0019(8) 0.0125(9) -0.0024(8)
C17 0.0215(11) 0.0186(11) 0.0344(12) -0.0016(9) 0.0152(9) 0.0028(9)
C19 0.0324(13) 0.0263(13) 0.0676(18) -0.0152(13) 0.0350(13) -0.0076(10)
S1 0.0251(2) 0.0195(2) 0.0212(2) 0.0040(2) 0.0129(2) 0.0023(2)

loop_
_atom_type_symbol
_atom_type_description
_atom_type_scat_dispersion_real
_atom_type_scat_dispersion_imag
_atom_type_scat_source
C C 0.0033 0.0016 'International Tables Vol C Tables 4.2.6.8 and 6.1.1.4'
H H 0.0000 0.0000 'International Tables Vol C Tables 4.2.6.8 and 6.1.1.4'
O O 0.0106 0.0060 'International Tables Vol C Tables 4.2.6.8 and 6.1.1.4'
S S 0.1246 0.1234 'International Tables Vol C Tables 4.2.6.8 and 6.1.1.4'

loop_
_geom_angle_atom_site_label_1
_geom_angle_atom_site_label_2
_geom_angle_atom_site_label_3
_geom_angle
C6 C1 C2 121.3(2)
C6 C1 S1 118.89(16)
C2 C1 S1 119.77(17)
C3 C2 C1 118.7(2)
C3 C2 H2 120.7
C1 C2 H2 120.7
C4 C3 C2 120.0(2)
C4 C3 H3 120.0
C2 C3 H3 120.0
C5 C4 C3 120.7(2)
C5 C4 H4 119.6
C3 C4 H4 119.6
C4 C5 C6 119.8(2)
C4 C5 H5 120.1
C6 C5 H5 120.1
C5 C6 C1 119.4(2)
C5 C6 H6 120.3
C1 C6 H6 120.3
C12 C13 C8 119.81(17)
C12 C13 C14 119.09(18)
C8 C13 C14 121.07(17)
C11 C12 C13 120.07(19)
C11 C12 H12 120.0
C13 C12 H12 120.0
C12 C11 C10 120.42(18)
C12 C11 H11 119.8
C10 C11 H11 119.8
C11 C10 C9 120.03(19)
C11 C10 H10 120.0
C9 C10 H10 120.0
C8 C9 C10 120.23(19)
C8 C9 H9 119.9
C10 C9 H9 119.9
C9 C8 C13 119.41(17)
C9 C8 C7 121.40(18)
C13 C8 C7 119.11(17)
C8 C7 C16 113.90(16)
C8 C7 S1 109.85(13)
C16 C7 S1 107.07(13)
C8 C7 H7 108.6
C16 C7 H7 108.6
S1 C7 H7 108.6
C7 C16 C17 112.74(17)
C7 C16 C15 115.57(16)
C17 C16 C15 103.28(16)
C7 C16 H16 108.3
C17 C16 H16 108.3
C15 C16 H16 108.3
C14 C15 C16 116.86(17)
C14 C15 C18 107.95(16)
C16 C15 C18 102.89(15)
C14 C15 H15 109.6
C16 C15 H15 109.6
C18 C15 H15 109.6
O3 C14 C13 121.15(18)
O3 C14 C15 120.52(19)
C13 C14 C15 118.10(18)
C18 O4 C17 104.91(15)
O4 C18 C19 109.58(17)
O4 C18 C15 105.11(16)
C19 C18 C15 114.93(18)
O4 C18 H18 109.0
C19 C18 H18 109.0
C15 C18 H18 109.0
O4 C17 C16 103.44(17)
O4 C17 H17A 111.1
C16 C17 H17A 111.1
O4 C17 H17B 111.1
C16 C17 H17B 111.1
H17A C17 H17B 109.0
C18 C19 H19A 109.5
C18 C19 H19B 109.5
H19A C19 H19B 109.5
C18 C19 H19C 109.5
H19A C19 H19C 109.5
H19B C19 H19C 109.5
O2 S1 O1 119.13(10)
O2 S1 C1 107.14(9)
O1 S1 C1 108.42(10)
O2 S1 C7 107.66(9)
O1 S1 C7 108.64(9)
C1 S1 C7 104.97(9)

loop_
_geom_bond_atom_site_label_1
_geom_bond_atom_site_label_2
_geom_bond_distance
C1 C6 1.387(3)
C1 C2 1.390(3)
C1 S1 1.771(2)
C2 C3 1.389(3)
C2 H2 0.9500
C3 C4 1.388(4)
C3 H3 0.9500
C4 C5 1.381(3)
C4 H4 0.9500
C5 C6 1.384(3)
C5 H5 0.9500
C6 H6 0.9500
C13 C12 1.394(3)
C13 C8 1.406(3)
C13 C14 1.491(3)
C12 C11 1.378(3)
C12 H12 0.9500
C11 C10 1.385(3)
C11 H11 0.9500
C10 C9 1.393(3)
C10 H10 0.9500
C9 C8 1.387(3)
C9 H9 0.9500
C8 C7 1.508(3)
C7 C16 1.533(2)
C7 S1 1.8169(19)
C7 H7 1.0000
C16 C17 1.540(3)
C16 C15 1.547(3)
C16 H16 1.0000
C15 C14 1.513(3)
C15 C18 1.567(3)
C15 H15 1.0000
C14 O3 1.217(2)
O1 S1 1.4435(17)
O2 S1 1.4431(14)
O4 C18 1.425(2)
O4 C17 1.428(2)
C18 C19 1.504(3)
C18 H18 1.0000
C17 H17A 0.9900
C17 H17B 0.9900
C19 H19A 0.9800
C19 H19B 0.9800
C19 H19C 0.9800

loop_
_geom_torsion_atom_site_label_1
_geom_torsion_atom_site_label_2
_geom_torsion_atom_site_label_3
_geom_torsion_atom_site_label_4
_geom_torsion
C6 C1 C2 C3 0.1(3)
S1 C1 C2 C3 -177.50(16)
C1 C2 C3 C4 0.3(3)
C2 C3 C4 C5 -0.5(3)
C3 C4 C5 C6 0.4(3)
C4 C5 C6 C1 0.0(3)
C2 C1 C6 C5 -0.3(3)
S1 C1 C6 C5 177.35(16)
C8 C13 C12 C11 -0.7(3)
C14 C13 C12 C11 177.41(18)
C13 C12 C11 C10 -0.4(3)
C12 C11 C10 C9 1.2(3)
C11 C10 C9 C8 -0.8(3)
C10 C9 C8 C13 -0.3(3)
C10 C9 C8 C7 176.57(18)
C12 C13 C8 C9 1.0(3)
C14 C13 C8 C9 -177.04(17)
C12 C13 C8 C7 -175.86(17)
C14 C13 C8 C7 6.1(3)
C9 C8 C7 C16 145.86(19)
C13 C8 C7 C16 -37.3(2)
C9 C8 C7 S1 -94.06(19)
C13 C8 C7 S1 82.78(18)
C8 C7 C16 C17 -78.0(2)
S1 C7 C16 C17 160.38(15)
C8 C7 C16 C15 40.5(2)
S1 C7 C16 C15 -81.15(18)
C7 C16 C15 C14 -14.3(2)
C17 C16 C15 C14 109.27(19)
C7 C16 C15 C18 -132.38(17)
C17 C16 C15 C18 -8.78(19)
C12 C13 C14 O3 18.3(3)
C8 C13 C14 O3 -163.65(18)
C12 C13 C14 C15 -156.31(17)
C8 C13 C14 C15 21.8(3)
C16 C15 C14 O3 168.88(18)
C18 C15 C14 O3 -75.8(2)
C16 C15 C14 C13 -16.5(3)
C18 C15 C14 C13 98.75(19)
C17 O4 C18 C19 164.49(18)
C17 O4 C18 C15 40.48(19)
C14 C15 C18 O4 -142.26(17)
C16 C15 C18 O4 -18.11(19)
C14 C15 C18 C19 97.2(2)
C16 C15 C18 C19 -138.65(19)
C18 O4 C17 C16 -46.36(19)
C7 C16 C17 O4 158.38(16)
C15 C16 C17 O4 32.9(2)
C6 C1 S1 O2 -45.13(19)
C2 C1 S1 O2 132.52(16)
C6 C1 S1 O1 -174.90(16)
C2 C1 S1 O1 2.76(18)
C6 C1 S1 C7 69.14(17)
C2 C1 S1 C7 -113.20(17)
C8 C7 S1 O2 -179.78(14)
C16 C7 S1 O2 -55.63(16)
C8 C7 S1 O1 -49.50(16)
C16 C7 S1 O1 74.65(15)
C8 C7 S1 C1 66.31(16)
C16 C7 S1 C1 -169.54(13)

loop_
_cod_related_entry_id
_cod_related_entry_code
_cod_related_entry_database
1 21200372 ChemSpider
